data_4103382
loop_
_publ_author_name
'Anil Kumar'
'Israel Goldberg'
'Mark Botoshansky'
'Yekaterina Buchman'
'Zeev Gross'

_publ_section_title
;
 Oxygen Atom Transfer Reactions from Isolated (Oxo)manganese(V) Corroles
 to Sulfides
;
_journal_name_full 'Journal of the American Chemical Society'
_journal_page_first 15233
_journal_page_last 15245
_journal_paper_doi 10.1021/ja1050296
_journal_volume 132
_journal_year 2010
_chemical_formula_moiety 'C44 H25 Cl6 Mn N4 O S'
_chemical_formula_sum 'C44 H25 Cl6 Mn N4 O S'
_chemical_formula_weight 925.38
_chemical_name_systematic
; 
 ? 
;
_space_group_IT_number 14
_symmetry_cell_setting monoclinic
_symmetry_space_group_name_Hall '-P 2ybc'
_symmetry_space_group_name_H-M 'P 1 21/c 1'
_atom_sites_solution_hydrogens geom
_atom_sites_solution_primary direct
_atom_sites_solution_secondary difmap
_audit_creation_method SHELXL-97
_cell_angle_alpha 90.00
_cell_angle_beta 95.0013(7)
_cell_angle_gamma 90.00
_cell_formula_units_Z 4
_cell_length_a 12.6988(2)
_cell_length_b 13.4937(2)
_cell_length_c 22.5901(5)
_cell_measurement_reflns_used 7809
_cell_measurement_temperature 110(2)
_cell_measurement_theta_max 26.37
_cell_measurement_theta_min 1.41
_cell_volume 3856.16(12)
_computing_cell_refinement Denzo
_computing_data_collection 'Collect, Nonius B.V.'
_computing_data_reduction 'Denzo & Scalepack'
_computing_structure_refinement 'SHELXL-97 (Sheldrick, 1997)'
_computing_structure_solution SIR-97
_diffrn_ambient_temperature 110(2)
_diffrn_detector_area_resol_mean 12.8
_diffrn_measured_fraction_theta_full 0.999
_diffrn_measured_fraction_theta_max 0.999
_diffrn_measurement_device_type 'Nonius KappaCCD'
_diffrn_measurement_method '1 deg. \f and \w scans'
_diffrn_radiation_monochromator graphite
_diffrn_radiation_source 'fine-focus sealed tube'
_diffrn_radiation_type MoK\a
_diffrn_radiation_wavelength 0.71073
_diffrn_reflns_av_R_equivalents 0.0880
_diffrn_reflns_av_sigmaI/netI 0.0944
_diffrn_reflns_limit_h_max 15
_diffrn_reflns_limit_h_min 0
_diffrn_reflns_limit_k_max 16
_diffrn_reflns_limit_k_min 0
_diffrn_reflns_limit_l_max 28
_diffrn_reflns_limit_l_min -28
_diffrn_reflns_number 28550
_diffrn_reflns_theta_full 26.37
_diffrn_reflns_theta_max 26.37
_diffrn_reflns_theta_min 1.61
_diffrn_standards_number 0
_exptl_absorpt_coefficient_mu 0.856
_exptl_absorpt_correction_T_max 0.9193
_exptl_absorpt_correction_T_min 0.6993
_exptl_absorpt_correction_type multi-scan
_exptl_absorpt_process_details 'Blessing, 1995'
_exptl_crystal_colour red
_exptl_crystal_density_diffrn 1.594
_exptl_crystal_density_method 'not measured'
_exptl_crystal_description needle
_exptl_crystal_F_000 1872
_exptl_crystal_size_max 0.45
_exptl_crystal_size_mid 0.15
_exptl_crystal_size_min 0.10
_refine_diff_density_max 0.497
_refine_diff_density_min -0.594
_refine_diff_density_rms 0.101
_refine_ls_extinction_method none
_refine_ls_goodness_of_fit_ref 0.965
_refine_ls_hydrogen_treatment constr
_refine_ls_matrix_type full
_refine_ls_number_parameters 525
_refine_ls_number_reflns 7875
_refine_ls_number_restraints 0
_refine_ls_restrained_S_all 0.965
_refine_ls_R_factor_all 0.1185
_refine_ls_R_factor_gt 0.0554
_refine_ls_shift/su_max 0.000
_refine_ls_shift/su_mean 0.000
_refine_ls_structure_factor_coef Fsqd
_refine_ls_weighting_details 'calc w=1/[\s^2^(Fo^2^)+(0.0928P)^2^+0.0000P] where P=(Fo^2^+2Fc^2^)/3'
_refine_ls_weighting_scheme calc
_refine_ls_wR_factor_gt 0.1321
_refine_ls_wR_factor_ref 0.1682
_reflns_number_gt 4502
_reflns_number_total 7875
_reflns_threshold_expression >2sigma(I)
_cod_data_source_file ja1050296_si_002_8.cif
_cod_data_source_block 5-Mn*
_cod_original_sg_symbol_H-M 'P 21/c'
_cod_database_code 4103382

loop_
_symmetry_equiv_pos_as_xyz
'x, y, z'
'-x, y+1/2, -z+1/2'
'-x, -y, -z'
'x, -y-1/2, z-1/2'

loop_
_atom_site_label
_atom_site_type_symbol
_atom_site_fract_x
_atom_site_fract_y
_atom_site_fract_z
_atom_site_U_iso_or_equiv
_atom_site_adp_type
_atom_site_occupancy
_atom_site_symmetry_multiplicity
_atom_site_calc_flag
_atom_site_refinement_flags
_atom_site_disorder_assembly
Mn Mn 0.58803(5) 0.25098(5) 0.29535(3) 0.02868(19) Uani 1 1 d . A
Cl1 Cl 0.38333(10) 0.44246(10) 0.47032(6) 0.0502(3) Uani 1 1 d . .
Cl2 Cl 0.17380(9) 0.18392(9) 0.31955(6) 0.0457(3) Uani 1 1 d . .
Cl3 Cl 0.66910(10) -0.10813(9) 0.41213(6) 0.0448(3) Uani 1 1 d . .
Cl4 Cl 0.84479(12) 0.23675(9) 0.49202(6) 0.0563(4) Uani 1 1 d . .
Cl5 Cl 0.80282(12) 0.11131(10) 0.12707(6) 0.0582(4) Uani 1 1 d . .
Cl6 Cl 0.99333(11) 0.41276(10) 0.25318(7) 0.0535(4) Uani 1 1 d . .
C1 C 0.4654(3) 0.4012(3) 0.23718(19) 0.0299(10) Uani 1 1 d . .
C2 C 0.3647(4) 0.4489(3) 0.2335(2) 0.0355(11) Uani 1 1 d . .
H2 H 0.3389 0.4959 0.2044 0.043 Uiso 1 1 calc R .
C3 C 0.3124(4) 0.4142(3) 0.2799(2) 0.0363(11) Uani 1 1 d . .
H3 H 0.2432 0.4329 0.2886 0.044 Uiso 1 1 calc R .
C4 C 0.3798(3) 0.3450(3) 0.3131(2) 0.0314(10) Uani 1 1 d . .
C5 C 0.3696(3) 0.2956(3) 0.36676(19) 0.0311(10) Uani 1 1 d . .
C6 C 0.4476(3) 0.2323(3) 0.39421(19) 0.0298(10) Uani 1 1 d . .
C7 C 0.4490(4) 0.1863(3) 0.4508(2) 0.0367(11) Uani 1 1 d . .
H7 H 0.3937 0.1890 0.4764 0.044 Uiso 1 1 calc R .
C8 C 0.5426(4) 0.1376(3) 0.4623(2) 0.0356(11) Uani 1 1 d . .
H8 H 0.5643 0.1011 0.4972 0.043 Uiso 1 1 calc R .
C9 C 0.6022(3) 0.1515(3) 0.4120(2) 0.0312(10) Uani 1 1 d . .
C10 C 0.7049(3) 0.1170(3) 0.40446(19) 0.0309(10) Uani 1 1 d . .
C11 C 0.7625(3) 0.1388(3) 0.35628(19) 0.0291(10) Uani 1 1 d . .
C12 C 0.8659(3) 0.1039(3) 0.34571(19) 0.0317(10) Uani 1 1 d . .
H12 H 0.9082 0.0598 0.3704 0.038 Uiso 1 1 calc R .
C13 C 0.8926(3) 0.1453(3) 0.2939(2) 0.0334(10) Uani 1 1 d . .
H13 H 0.9564 0.1340 0.2759 0.040 Uiso 1 1 calc R .
C14 C 0.8092(3) 0.2080(3) 0.27175(19) 0.0284(10) Uani 1 1 d . .
C15 C 0.8080(3) 0.2696(3) 0.22158(19) 0.0310(10) Uani 1 1 d . .
C16 C 0.7228(4) 0.3342(3) 0.2039(2) 0.0312(10) Uani 1 1 d . .
C17 C 0.7062(4) 0.4061(3) 0.1577(2) 0.0373(11) Uani 1 1 d . .
H17 H 0.7550 0.4232 0.1298 0.045 Uiso 1 1 calc R .
C18 C 0.6069(4) 0.4466(3) 0.1606(2) 0.0356(11) Uani 1 1 d . .
H18 H 0.5754 0.4968 0.1354 0.043 Uiso 1 1 calc R .
C19 C 0.5607(3) 0.3999(3) 0.20787(19) 0.0319(10) Uani 1 1 d . .
N21 N 0.4704(3) 0.3384(2) 0.28533(16) 0.0306(8) Uani 1 1 d . .
N22 N 0.5428(3) 0.2083(2) 0.37064(15) 0.0287(8) Uani 1 1 d . .
N23 N 0.7290(3) 0.2015(2) 0.31004(15) 0.0274(8) Uani 1 1 d . .
N24 N 0.6333(3) 0.3329(2) 0.23357(15) 0.0271(8) Uani 1 1 d . .
C25 C 0.2713(3) 0.3138(3) 0.39670(19) 0.0317(10) Uani 1 1 d . .
C26 C 0.1752(4) 0.2700(3) 0.3768(2) 0.0339(11) Uani 1 1 d . .
C27 C 0.0820(4) 0.2925(4) 0.4015(2) 0.0417(12) Uani 1 1 d . .
H27 H 0.0172 0.2634 0.3861 0.050 Uiso 1 1 calc R .
C28 C 0.0842(4) 0.3575(4) 0.4486(2) 0.0423(12) Uani 1 1 d . .
H28 H 0.0206 0.3726 0.4660 0.051 Uiso 1 1 calc R .
C29 C 0.1772(4) 0.4007(4) 0.4708(2) 0.0421(12) Uani 1 1 d . .
H29 H 0.1788 0.4445 0.5038 0.051 Uiso 1 1 calc R .
C30 C 0.2682(4) 0.3795(3) 0.4443(2) 0.0354(11) Uani 1 1 d . .
C31 C 0.7619(3) 0.0612(3) 0.45453(19) 0.0294(10) Uani 1 1 d . .
C32 C 0.7556(3) -0.0416(3) 0.4614(2) 0.0335(10) Uani 1 1 d . .
C33 C 0.8135(4) -0.0933(4) 0.5058(2) 0.0386(11) Uani 1 1 d . .
H33 H 0.8059 -0.1631 0.5093 0.046 Uiso 1 1 calc R .
C34 C 0.8828(4) -0.0418(4) 0.5450(2) 0.0393(11) Uani 1 1 d . .
H34 H 0.9243 -0.0767 0.5752 0.047 Uiso 1 1 calc R .
C35 C 0.8924(4) 0.0593(4) 0.5408(2) 0.0377(11) Uani 1 1 d . .
H35 H 0.9394 0.0949 0.5681 0.045 Uiso 1 1 calc R .
C36 C 0.8320(4) 0.1084(3) 0.4958(2) 0.0367(11) Uani 1 1 d . .
C37 C 0.9021(3) 0.2636(3) 0.18608(19) 0.0309(10) Uani 1 1 d . .
C38 C 0.9093(4) 0.1907(3) 0.1429(2) 0.0372(11) Uani 1 1 d . .
C39 C 0.9975(4) 0.1795(4) 0.1126(2) 0.0475(13) Uani 1 1 d . .
H39 H 1.0001 0.1284 0.0838 0.057 Uiso 1 1 calc R .
C40 C 1.0827(4) 0.2425(4) 0.1239(2) 0.0457(13) Uani 1 1 d . .
H40 H 1.1429 0.2358 0.1020 0.055 Uiso 1 1 calc R .
C41 C 1.0806(4) 0.3147(4) 0.1667(2) 0.0425(12) Uani 1 1 d . .
H41 H 1.1396 0.3573 0.1752 0.051 Uiso 1 1 calc R .
C42 C 0.9912(4) 0.3242(3) 0.1973(2) 0.0387(11) Uani 1 1 d . .
O43 O 0.5170(2) 0.1414(2) 0.23711(14) 0.0404(8) Uani 1 1 d . .
S44 S 0.51942(11) 0.09551(10) 0.17604(6) 0.0346(5) Uani 1 1 d . .
C45 C 0.3887(4) 0.0454(4) 0.1608(2) 0.0442(12) Uani 1 1 d . .
C46 C 0.3778(4) -0.0307(4) 0.1211(2) 0.0471(13) Uani 1 1 d . .
H46 H 0.4361 -0.0517 0.1006 0.056 Uiso 1 1 calc R .
C47 C 0.2803(5) -0.0773(4) 0.1110(2) 0.0532(15) Uani 1 1 d . .
H47 H 0.2713 -0.1304 0.0834 0.064 Uiso 1 1 calc R .
C48 C 0.1980(4) -0.0464(4) 0.1409(3) 0.0580(16) Uani 1 1 d . .
H48 H 0.1309 -0.0773 0.1335 0.070 Uiso 1 1 calc R .
C49 C 0.2104(5) 0.0293(4) 0.1820(3) 0.0633(17) Uani 1 1 d . .
H49 H 0.1524 0.0493 0.2031 0.076 Uiso 1 1 calc R .
C50 C 0.3062(4) 0.0756(4) 0.1924(3) 0.0537(15) Uani 1 1 d . .
H50 H 0.3156 0.1275 0.2208 0.064 Uiso 1 1 calc R .
C51 C 0.5088(5) 0.1917(4) 0.1231(2) 0.0567(15) Uani 1 1 d . .
H51A H 0.4490 0.2345 0.1305 0.085 Uiso 1 1 calc R .
H51B H 0.4974 0.1633 0.0831 0.085 Uiso 1 1 calc R .
H51C H 0.5741 0.2308 0.1263 0.085 Uiso 1 1 calc R .

loop_
_atom_site_aniso_label
_atom_site_aniso_U_11
_atom_site_aniso_U_22
_atom_site_aniso_U_33
_atom_site_aniso_U_23
_atom_site_aniso_U_13
_atom_site_aniso_U_12
Mn 0.0229(4) 0.0380(4) 0.0254(4) 0.0026(3) 0.0033(3) 0.0007(3)
Cl1 0.0397(7) 0.0674(8) 0.0446(8) -0.0170(6) 0.0092(6) -0.0121(6)
Cl2 0.0309(7) 0.0630(8) 0.0434(7) -0.0136(6) 0.0048(5) -0.0036(5)
Cl3 0.0465(8) 0.0473(7) 0.0386(7) 0.0052(5) -0.0086(6) -0.0112(5)
Cl4 0.0688(10) 0.0490(7) 0.0470(8) 0.0030(6) -0.0184(7) -0.0141(6)
Cl5 0.0623(9) 0.0630(8) 0.0516(9) -0.0170(7) 0.0175(7) -0.0211(7)
Cl6 0.0443(8) 0.0568(8) 0.0613(9) -0.0115(7) 0.0151(7) -0.0161(6)
C1 0.028(2) 0.036(2) 0.025(2) 0.0000(19) -0.0009(19) -0.0037(18)
C2 0.035(3) 0.039(2) 0.033(3) 0.003(2) 0.000(2) 0.003(2)
C3 0.030(3) 0.045(3) 0.033(3) -0.002(2) 0.004(2) 0.003(2)
C4 0.025(2) 0.039(2) 0.030(3) -0.001(2) 0.004(2) 0.0028(19)
C5 0.024(2) 0.043(2) 0.025(2) -0.0024(19) 0.0005(19) -0.0048(19)
C6 0.020(2) 0.043(3) 0.027(2) -0.0006(19) 0.0034(19) 0.0018(18)
C7 0.027(3) 0.054(3) 0.030(3) -0.001(2) 0.009(2) -0.005(2)
C8 0.030(3) 0.048(3) 0.030(3) 0.007(2) 0.006(2) -0.001(2)
C9 0.025(2) 0.037(2) 0.031(3) 0.0051(19) 0.000(2) -0.0007(18)
C10 0.025(2) 0.043(2) 0.024(2) -0.0006(19) 0.0029(19) -0.0010(19)
C11 0.024(2) 0.037(2) 0.026(2) -0.0003(19) -0.0014(19) -0.0033(18)
C12 0.021(2) 0.046(3) 0.027(2) -0.001(2) -0.0044(19) -0.0016(19)
C13 0.026(2) 0.040(2) 0.034(3) 0.004(2) 0.005(2) 0.0000(19)
C14 0.026(2) 0.037(2) 0.023(2) -0.0028(18) 0.0016(19) -0.0032(18)
C15 0.028(2) 0.038(2) 0.027(2) 0.0005(19) 0.006(2) -0.0018(18)
C16 0.031(3) 0.036(2) 0.026(2) 0.0010(19) 0.005(2) -0.0048(19)
C17 0.034(3) 0.045(3) 0.033(3) 0.006(2) 0.008(2) 0.000(2)
C18 0.032(3) 0.042(3) 0.032(3) 0.006(2) 0.002(2) 0.005(2)
C19 0.030(3) 0.041(2) 0.025(2) -0.0036(19) 0.001(2) -0.0045(19)
N21 0.028(2) 0.038(2) 0.025(2) 0.0004(16) 0.0029(16) -0.0007(15)
N22 0.0235(19) 0.0366(19) 0.026(2) 0.0015(16) 0.0051(16) 0.0036(15)
N23 0.024(2) 0.0362(19) 0.0219(19) 0.0011(15) 0.0035(16) -0.0079(15)
N24 0.028(2) 0.0305(18) 0.0235(19) 0.0024(15) 0.0034(16) -0.0034(15)
C25 0.026(2) 0.045(3) 0.025(2) 0.0018(19) 0.0067(19) 0.0011(19)
C26 0.029(3) 0.043(3) 0.029(3) -0.001(2) 0.004(2) -0.0010(19)
C27 0.027(3) 0.056(3) 0.043(3) 0.002(2) 0.006(2) 0.001(2)
C28 0.034(3) 0.055(3) 0.040(3) 0.005(2) 0.015(2) 0.008(2)
C29 0.046(3) 0.051(3) 0.032(3) -0.003(2) 0.015(2) -0.004(2)
C30 0.030(3) 0.047(3) 0.029(3) 0.001(2) 0.005(2) -0.005(2)
C31 0.016(2) 0.050(3) 0.023(2) 0.0020(19) 0.0057(18) -0.0017(18)
C32 0.022(2) 0.046(3) 0.032(3) 0.002(2) 0.003(2) -0.0012(19)
C33 0.029(3) 0.049(3) 0.038(3) 0.009(2) 0.003(2) 0.006(2)
C34 0.028(3) 0.057(3) 0.033(3) 0.012(2) 0.002(2) 0.008(2)
C35 0.025(3) 0.059(3) 0.028(3) -0.001(2) -0.002(2) -0.007(2)
C36 0.031(3) 0.051(3) 0.029(3) 0.002(2) 0.008(2) -0.004(2)
C37 0.027(2) 0.042(3) 0.025(2) 0.0041(19) 0.0053(19) -0.0011(19)
C38 0.035(3) 0.045(3) 0.033(3) 0.004(2) 0.009(2) -0.005(2)
C39 0.051(3) 0.060(3) 0.033(3) 0.004(2) 0.012(3) 0.008(3)
C40 0.036(3) 0.064(3) 0.039(3) 0.013(3) 0.013(2) 0.012(3)
C41 0.032(3) 0.051(3) 0.045(3) 0.011(2) 0.003(2) -0.001(2)
C42 0.029(3) 0.049(3) 0.039(3) 0.009(2) 0.005(2) 0.003(2)
O43 0.038(2) 0.0493(19) 0.0328(19) -0.0054(15) -0.0021(15) -0.0072(15)
S44 0.0309(8) 0.0397(8) 0.0327(9) -0.0013(6) -0.0001(6) -0.0026(6)
C45 0.040(3) 0.057(3) 0.035(3) 0.004(2) 0.001(2) -0.013(2)
C46 0.049(3) 0.053(3) 0.040(3) 0.002(2) 0.007(3) 0.008(3)
C47 0.080(4) 0.043(3) 0.035(3) 0.003(2) -0.006(3) -0.016(3)
C48 0.038(3) 0.077(4) 0.057(4) 0.011(3) -0.009(3) -0.019(3)
C49 0.044(4) 0.068(4) 0.080(5) -0.007(3) 0.014(3) 0.006(3)
C50 0.057(4) 0.043(3) 0.062(4) -0.007(3) 0.014(3) -0.004(3)
C51 0.062(4) 0.062(3) 0.045(3) 0.008(3) 0.002(3) -0.019(3)

loop_
_atom_type_symbol
_atom_type_description
_atom_type_scat_dispersion_real
_atom_type_scat_dispersion_imag
_atom_type_scat_source
C C 0.0033 0.0016 'International Tables Vol C Tables 4.2.6.8 and 6.1.1.4'
H H 0.0000 0.0000 'International Tables Vol C Tables 4.2.6.8 and 6.1.1.4'
Mn Mn 0.3368 0.7283 'International Tables Vol C Tables 4.2.6.8 and 6.1.1.4'
N N 0.0061 0.0033 'International Tables Vol C Tables 4.2.6.8 and 6.1.1.4'
S S 0.1246 0.1234 'International Tables Vol C Tables 4.2.6.8 and 6.1.1.4'
O O 0.0106 0.0060 'International Tables Vol C Tables 4.2.6.8 and 6.1.1.4'
Cl Cl 0.1484 0.1585 'International Tables Vol C Tables 4.2.6.8 and 6.1.1.4'

loop_
_geom_angle_atom_site_label_1
_geom_angle_atom_site_label_2
_geom_angle_atom_site_label_3
_geom_angle
N21 Mn N24 80.64(15)
N21 Mn N23 162.02(15)
N24 Mn N23 89.54(15)
N21 Mn N22 89.96(15)
N24 Mn N22 161.69(14)
N23 Mn N22 95.08(14)
N21 Mn O43 94.08(14)
N24 Mn O43 95.11(13)
N23 Mn O43 101.81(13)
N22 Mn O43 101.23(14)
N21 C1 C2 107.7(4)
N21 C1 C19 112.1(4)
C2 C1 C19 140.2(4)
C3 C2 C1 107.0(4)
C3 C2 H2 126.5
C1 C2 H2 126.5
C2 C3 C4 108.3(4)
C2 C3 H3 125.8
C4 C3 H3 125.8
N21 C4 C5 120.9(4)
N21 C4 C3 107.0(4)
C5 C4 C3 131.8(4)
C4 C5 C6 123.7(4)
C4 C5 C25 117.3(4)
C6 C5 C25 118.9(4)
N22 C6 C5 124.7(4)
N22 C6 C7 107.3(4)
C5 C6 C7 127.9(4)
C8 C7 C6 109.0(4)
C8 C7 H7 125.5
C6 C7 H7 125.5
C7 C8 C9 107.3(4)
C7 C8 H8 126.3
C9 C8 H8 126.3
N22 C9 C10 124.0(4)
N22 C9 C8 108.4(4)
C10 C9 C8 127.6(4)
C11 C10 C9 125.3(4)
C11 C10 C31 116.4(4)
C9 C10 C31 117.9(4)
N23 C11 C10 124.8(4)
N23 C11 C12 107.5(4)
C10 C11 C12 127.6(4)
C13 C12 C11 108.0(4)
C13 C12 H12 126.0
C11 C12 H12 126.0
C12 C13 C14 108.3(4)
C12 C13 H13 125.9
C14 C13 H13 125.9
N23 C14 C15 125.5(4)
N23 C14 C13 107.9(4)
C15 C14 C13 126.5(4)
C14 C15 C16 123.0(4)
C14 C15 C37 116.6(4)
C16 C15 C37 120.4(4)
N24 C16 C15 120.0(4)
N24 C16 C17 106.9(4)
C15 C16 C17 133.1(4)
C18 C17 C16 108.1(4)
C18 C17 H17 125.9
C16 C17 H17 125.9
C17 C18 C19 107.5(4)
C17 C18 H18 126.3
C19 C18 H18 126.3
N24 C19 C18 107.7(4)
N24 C19 C1 112.0(4)
C18 C19 C1 140.3(4)
C4 N21 C1 110.0(4)
C4 N21 Mn 132.3(3)
C1 N21 Mn 117.3(3)
C9 N22 C6 108.0(3)
C9 N22 Mn 125.1(3)
C6 N22 Mn 126.8(3)
C11 N23 C14 108.3(3)
C11 N23 Mn 124.5(3)
C14 N23 Mn 126.4(3)
C16 N24 C19 109.8(3)
C16 N24 Mn 133.0(3)
C19 N24 Mn 116.9(3)
C26 C25 C30 115.7(4)
C26 C25 C5 121.9(4)
C30 C25 C5 122.3(4)
C27 C26 C25 122.1(4)
C27 C26 Cl2 119.5(4)
C25 C26 Cl2 118.3(3)
C28 C27 C26 119.4(5)
C28 C27 H27 120.3
C26 C27 H27 120.3
C29 C28 C27 120.7(5)
C29 C28 H28 119.6
C27 C28 H28 119.6
C28 C29 C30 118.8(5)
C28 C29 H29 120.6
C30 C29 H29 120.6
C29 C30 C25 123.2(4)
C29 C30 Cl1 117.5(4)
C25 C30 Cl1 119.2(3)
C36 C31 C32 114.8(4)
C36 C31 C10 121.3(4)
C32 C31 C10 123.7(4)
C33 C32 C31 123.4(4)
C33 C32 Cl3 118.0(3)
C31 C32 Cl3 118.6(3)
C32 C33 C34 118.7(4)
C32 C33 H33 120.6
C34 C33 H33 120.6
C35 C34 C33 120.8(4)
C35 C34 H34 119.6
C33 C34 H34 119.6
C34 C35 C36 118.5(4)
C34 C35 H35 120.7
C36 C35 H35 120.7
C31 C36 C35 123.8(4)
C31 C36 Cl4 118.7(4)
C35 C36 Cl4 117.5(4)
C38 C37 C42 115.9(4)
C38 C37 C15 121.1(4)
C42 C37 C15 122.8(4)
C39 C38 C37 122.3(4)
C39 C38 Cl5 118.9(4)
C37 C38 Cl5 118.8(3)
C38 C39 C40 120.0(5)
C38 C39 H39 120.0
C40 C39 H39 120.0
C41 C40 C39 120.3(5)
C41 C40 H40 119.9
C39 C40 H40 119.9
C40 C41 C42 118.9(5)
C40 C41 H41 120.6
C42 C41 H41 120.6
C41 C42 C37 122.7(5)
C41 C42 Cl6 117.7(4)
C37 C42 Cl6 119.6(4)
S44 O43 Mn 143.7(2)
O43 S44 C51 108.1(2)
O43 S44 C45 103.7(2)
C51 S44 C45 97.6(2)
C46 C45 C50 121.6(5)
C46 C45 S44 116.7(4)
C50 C45 S44 121.4(4)
C45 C46 C47 119.2(5)
C45 C46 H46 120.4
C47 C46 H46 120.4
C48 C47 C46 119.4(5)
C48 C47 H47 120.3
C46 C47 H47 120.3
C47 C48 C49 121.0(5)
C47 C48 H48 119.5
C49 C48 H48 119.5
C50 C49 C48 120.0(6)
C50 C49 H49 120.0
C48 C49 H49 120.0
C49 C50 C45 118.7(5)
C49 C50 H50 120.6
C45 C50 H50 120.6
S44 C51 H51A 109.5
S44 C51 H51B 109.5
S44 C51 H51C 109.5

loop_
_geom_bond_atom_site_label_1
_geom_bond_atom_site_label_2
_geom_bond_distance
Mn N21 1.901(4)
Mn N24 1.908(3)
Mn N23 1.913(4)
Mn N22 1.930(3)
Mn O43 2.127(3)
Cl1 C30 1.748(5)
Cl2 C26 1.737(5)
Cl3 C32 1.743(5)
Cl4 C36 1.743(5)
Cl5 C38 1.738(5)
Cl6 C42 1.737(5)
C1 N21 1.376(5)
C1 C2 1.427(6)
C1 C19 1.430(6)
C2 C3 1.372(6)
C2 H2 0.9500
C3 C4 1.434(6)
C3 H3 0.9500
C4 N21 1.360(5)
C4 C5 1.399(6)
C5 C6 1.410(6)
C5 C25 1.491(6)
C6 N22 1.401(5)
C6 C7 1.419(6)
C7 C8 1.363(6)
C7 H7 0.9500
C8 C9 1.430(6)
C8 H8 0.9500
C9 N22 1.379(5)
C9 C10 1.410(6)
C10 C11 1.395(6)
C10 C31 1.492(6)
C11 N23 1.382(5)
C11 C12 1.434(6)
C12 C13 1.365(6)
C12 H12 0.9500
C13 C14 1.413(6)
C13 H13 0.9500
C14 N23 1.395(5)
C14 C15 1.405(6)
C15 C16 1.419(6)
C15 C37 1.498(6)
C16 N24 1.369(5)
C16 C17 1.427(6)
C17 C18 1.382(6)
C17 H17 0.9500
C18 C19 1.411(6)
C18 H18 0.9500
C19 N24 1.382(5)
C25 C26 1.395(6)
C25 C30 1.397(6)
C26 C27 1.385(6)
C27 C28 1.378(7)
C27 H27 0.9500
C28 C29 1.373(7)
C28 H28 0.9500
C29 C30 1.376(6)
C29 H29 0.9500
C31 C36 1.386(6)
C31 C32 1.400(6)
C32 C33 1.380(6)
C33 C34 1.381(7)
C33 H33 0.9500
C34 C35 1.374(7)
C34 H34 0.9500
C35 C36 1.387(6)
C35 H35 0.9500
C37 C38 1.394(6)
C37 C42 1.402(6)
C38 C39 1.372(7)
C39 C40 1.382(7)
C39 H39 0.9500
C40 C41 1.374(7)
C40 H40 0.9500
C41 C42 1.386(7)
C41 H41 0.9500
O43 S44 1.515(3)
S44 C51 1.762(5)
S44 C45 1.797(5)
C45 C46 1.364(7)
C45 C50 1.380(7)
C46 C47 1.389(7)
C46 H46 0.9500
C47 C48 1.360(8)
C47 H47 0.9500
C48 C49 1.379(8)
C48 H48 0.9500
C49 C50 1.370(7)
C49 H49 0.9500
C50 H50 0.9500
C51 H51A 0.9800
C51 H51B 0.9800
C51 H51C 0.9800
